data_4316955
loop_
_publ_author_name
'Paraskevi O. Lagaditis'
'Alan J. Lough'
'Robert H. Morris'

_publ_section_title
;
 Iron Complexes for the Catalytic Transfer Hydrogenation of Acetophenone:
 Steric and Electronic Effects Imposed by Alkyl Substituents at Phosphorus
;
_journal_name_full 'Inorganic Chemistry'
_journal_page_first 10057
_journal_page_last 10066
_journal_paper_doi 10.1021/ic101366z
_journal_volume 49
_journal_year 2010
_chemical_formula_moiety 'C15 H30 Br Fe N2 O P2, C24 H20 B'
_chemical_formula_sum 'C39 H50 B Br Fe N2 O P2'
_chemical_formula_weight 771.32
_chemical_name_systematic
; 
 ? 
;
_space_group_IT_number 14
_symmetry_cell_setting monoclinic
_symmetry_space_group_name_Hall '-P 2ybc'
_symmetry_space_group_name_H-M 'P 1 21/c 1'
_atom_sites_solution_hydrogens geom
_atom_sites_solution_primary direct
_atom_sites_solution_secondary difmap
_audit_creation_method SHELXL-97
_cell_angle_alpha 90.00
_cell_angle_beta 98.109(10)
_cell_angle_gamma 90.00
_cell_formula_units_Z 8
_cell_length_a 25.8207(5)
_cell_length_b 29.1920(6)
_cell_length_c 10.1299(2)
_cell_measurement_reflns_used 60298
_cell_measurement_temperature 150(1)
_cell_measurement_theta_max 27.5
_cell_measurement_theta_min 2.6
_cell_volume 7559.1(3)
_computing_cell_refinement 'Denzo-SMN (Otwinowski & Minor, 1997)'
_computing_data_collection 'Collect (Nonius B.V., 1997-2002)'
_computing_data_reduction Denzo-SMN
_computing_molecular_graphics 'PLATON (Spek, 2009)'
_computing_publication_material 'SHELXTL V6.1'
_computing_structure_refinement 'SHELXTL V6.1 (Sheldrick, 2008)'
_computing_structure_solution 'SIR-92 (Altomare et al., 1994)'
_diffrn_ambient_temperature 150(1)
_diffrn_detector_area_resol_mean 9
_diffrn_measured_fraction_theta_full 0.998
_diffrn_measured_fraction_theta_max 0.998
_diffrn_measurement_device_type 'Nonius KapppaCCD'
_diffrn_measurement_method '\f scans and \w scans with \k offsets'
_diffrn_radiation_monochromator graphite
_diffrn_radiation_source 'fine-focus sealed tube'
_diffrn_radiation_type MoK\a
_diffrn_radiation_wavelength 0.71073
_diffrn_reflns_av_R_equivalents 0.1076
_diffrn_reflns_av_sigmaI/netI 0.1230
_diffrn_reflns_limit_h_max 33
_diffrn_reflns_limit_h_min -21
_diffrn_reflns_limit_k_max 37
_diffrn_reflns_limit_k_min -37
_diffrn_reflns_limit_l_max 13
_diffrn_reflns_limit_l_min -13
_diffrn_reflns_number 60298
_diffrn_reflns_theta_full 27.47
_diffrn_reflns_theta_max 27.47
_diffrn_reflns_theta_min 2.63
_exptl_absorpt_coefficient_mu 1.574
_exptl_absorpt_correction_T_max 0.982
_exptl_absorpt_correction_T_min 0.684
_exptl_absorpt_correction_type multi-scan
_exptl_absorpt_process_details
;
multi-scan from symmetry-related measurements 
 Sortav (Blessing 1995)
;
_exptl_crystal_colour orange
_exptl_crystal_density_diffrn 1.356
_exptl_crystal_density_method 'not measured'
_exptl_crystal_description plate
_exptl_crystal_F_000 3216
_exptl_crystal_size_max 0.36
_exptl_crystal_size_mid 0.12
_exptl_crystal_size_min 0.04
_refine_diff_density_max 0.540
_refine_diff_density_min -0.674
_refine_diff_density_rms 0.089
_refine_ls_extinction_method none
_refine_ls_goodness_of_fit_ref 0.972
_refine_ls_hydrogen_treatment constr
_refine_ls_matrix_type full
_refine_ls_number_parameters 856
_refine_ls_number_reflns 17278
_refine_ls_number_restraints 1
_refine_ls_restrained_S_all 0.972
_refine_ls_R_factor_all 0.1308
_refine_ls_R_factor_gt 0.0545
_refine_ls_shift/su_max 0.002
_refine_ls_shift/su_mean 0.000
_refine_ls_structure_factor_coef Fsqd
_refine_ls_weighting_details 'calc w=1/[\s^2^(Fo^2^)+(0.0505P)^2^] where P=(Fo^2^+2Fc^2^)/3'
_refine_ls_weighting_scheme calc
_refine_ls_wR_factor_gt 0.1041
_refine_ls_wR_factor_ref 0.1286
_reflns_number_gt 9453
_reflns_number_total 17278
_reflns_threshold_expression I>2\s(I)
_cod_data_source_file ic101366z_si_001_5.cif
_cod_data_source_block 14
_cod_depositor_comments
;
The following automatic conversions were performed:

'_symmetry_cell_setting' value 'Monoclinic' changed to 'monoclinic'
according to the built-in table from CIF Core dictionary named
'cif_core.dic' version 2.4.1 from 2010-06-29.

Automatic conversion script
Id: cif_fix_values 1646 2011-03-28 12:23:43Z adriana 
;
_cod_original_sg_symbol_H-M 'P 21/c'
_cod_database_code 4316955

loop_
_symmetry_equiv_pos_as_xyz
'x, y, z'
'-x, y+1/2, -z+1/2'
'-x, -y, -z'
'x, -y-1/2, z-1/2'

loop_
_atom_site_label
_atom_site_type_symbol
_atom_site_fract_x
_atom_site_fract_y
_atom_site_fract_z
_atom_site_U_iso_or_equiv
_atom_site_adp_type
_atom_site_occupancy
_atom_site_symmetry_multiplicity
_atom_site_calc_flag
_atom_site_refinement_flags
_atom_site_disorder_assembly
_atom_site_disorder_group
Fe1A Fe 0.36759(2) 0.357436(17) 0.88982(5) 0.02456(13) Uani 1 1 d . . .
Br1A Br 0.380312(17) 0.273346(13) 0.91804(4) 0.03441(12) Uani 1 1 d . . .
O1A O 0.35809(11) 0.45603(9) 0.8734(3) 0.0408(7) Uani 1 1 d . . .
N1A N 0.33652(13) 0.34380(10) 0.7046(3) 0.0290(8) Uani 1 1 d . . .
N2A N 0.43236(13) 0.35984(10) 0.8093(3) 0.0279(7) Uani 1 1 d . . .
C1A C 0.24961(16) 0.34501(14) 0.7610(4) 0.0376(10) Uani 1 1 d . . .
H1AA H 0.2266 0.3178 0.7569 0.045 Uiso 1 1 calc R . .
H1AB H 0.2275 0.3723 0.7368 0.045 Uiso 1 1 calc R . .
C2A C 0.28781(17) 0.33967(13) 0.6662(4) 0.0348(10) Uani 1 1 d . . .
H2AA H 0.2757 0.3330 0.5752 0.042 Uiso 1 1 calc R . .
C3A C 0.37525(17) 0.33684(14) 0.6137(4) 0.0384(11) Uani 1 1 d . . .
H3AA H 0.3604 0.3459 0.5220 0.046 Uiso 1 1 calc R . .
H3AB H 0.3854 0.3042 0.6128 0.046 Uiso 1 1 calc R . .
C4A C 0.42272(16) 0.36628(14) 0.6634(3) 0.0356(10) Uani 1 1 d . . .
H4AA H 0.4535 0.3563 0.6223 0.043 Uiso 1 1 calc R . .
H4AB H 0.4156 0.3989 0.6410 0.043 Uiso 1 1 calc R . .
C5A C 0.47854(16) 0.35622(12) 0.8732(4) 0.0293(9) Uani 1 1 d . . .
H5AA H 0.5083 0.3582 0.8280 0.035 Uiso 1 1 calc R . .
C6A C 0.48465(15) 0.34885(12) 1.0188(3) 0.0284(9) Uani 1 1 d . . .
H6AA H 0.5139 0.3677 1.0635 0.034 Uiso 1 1 calc R . .
H6AB H 0.4925 0.3162 1.0396 0.034 Uiso 1 1 calc R . .
C7A C 0.25500(16) 0.40177(14) 0.9963(4) 0.0431(11) Uani 1 1 d . . .
H7AA H 0.2711 0.4066 1.0898 0.052 Uiso 1 1 calc R . .
H7AB H 0.2635 0.4288 0.9444 0.052 Uiso 1 1 calc R . .
C8A C 0.19560(18) 0.39994(18) 0.9927(5) 0.0628(14) Uani 1 1 d . . .
H8AA H 0.1831 0.4295 1.0216 0.094 Uiso 1 1 calc R . .
H8AB H 0.1867 0.3757 1.0527 0.094 Uiso 1 1 calc R . .
H8AC H 0.1790 0.3934 0.9016 0.094 Uiso 1 1 calc R . .
C9A C 0.25975(17) 0.30355(14) 1.0185(4) 0.0429(11) Uani 1 1 d . . .
H9AA H 0.2212 0.3065 1.0096 0.052 Uiso 1 1 calc R . .
H9AB H 0.2676 0.2750 0.9726 0.052 Uiso 1 1 calc R . .
C10A C 0.28089(18) 0.29881(17) 1.1655(4) 0.0574(14) Uani 1 1 d . . .
H10A H 0.2599 0.2763 1.2065 0.086 Uiso 1 1 calc R . .
H10B H 0.2790 0.3285 1.2097 0.086 Uiso 1 1 calc R . .
H10C H 0.3174 0.2885 1.1752 0.086 Uiso 1 1 calc R . .
C11A C 0.43822(15) 0.42268(12) 1.1451(4) 0.0289(9) Uani 1 1 d . . .
H11A H 0.4721 0.4214 1.2045 0.035 Uiso 1 1 calc R . .
H11B H 0.4426 0.4435 1.0702 0.035 Uiso 1 1 calc R . .
C12A C 0.39698(16) 0.44298(13) 1.2229(4) 0.0345(10) Uani 1 1 d . . .
H12A H 0.4082 0.4735 1.2559 0.052 Uiso 1 1 calc R . .
H12B H 0.3928 0.4230 1.2985 0.052 Uiso 1 1 calc R . .
H12C H 0.3635 0.4455 1.1642 0.052 Uiso 1 1 calc R . .
C13A C 0.41864(15) 0.33097(12) 1.2260(3) 0.0282(9) Uani 1 1 d . . .
H13A H 0.3859 0.3390 1.2613 0.034 Uiso 1 1 calc R . .
H13B H 0.4161 0.2983 1.1992 0.034 Uiso 1 1 calc R . .
C14A C 0.46445(16) 0.33633(14) 1.3384(3) 0.0353(10) Uani 1 1 d . . .
H14A H 0.4615 0.3135 1.4077 0.053 Uiso 1 1 calc R . .
H14B H 0.4638 0.3671 1.3767 0.053 Uiso 1 1 calc R . .
H14C H 0.4974 0.3318 1.3027 0.053 Uiso 1 1 calc R . .
C15A C 0.36086(15) 0.41663(14) 0.8778(3) 0.0296(9) Uani 1 1 d . . .
P1A P 0.28517(4) 0.35169(3) 0.93234(9) 0.0301(2) Uani 1 1 d . . .
P2A P 0.42271(4) 0.36549(3) 1.07845(9) 0.0245(2) Uani 1 1 d . . .
Fe1B Fe 0.13695(2) 0.626025(18) 0.65814(5) 0.02819(14) Uani 1 1 d . A .
Br1B Br 0.146004(19) 0.690090(14) 0.49977(4) 0.04404(13) Uani 1 1 d . . .
O1B O 0.12209(12) 0.55523(10) 0.8477(3) 0.0502(8) Uani 1 1 d . . .
N1B N 0.08015(13) 0.60545(10) 0.5220(3) 0.0302(8) Uani 1 1 d . . .
N2B N 0.17906(13) 0.58756(10) 0.5570(3) 0.0277(7) Uani 1 1 d . . .
C1B C 0.01909(16) 0.65719(14) 0.5996(4) 0.0384(10) Uani 1 1 d . . .
H1BA H -0.0121 0.6469 0.6383 0.046 Uiso 1 1 calc R . .
H1BB H 0.0102 0.6861 0.5507 0.046 Uiso 1 1 calc R . .
C2B C 0.03438(17) 0.62161(13) 0.5065(4) 0.0338(10) Uani 1 1 d . . .
H2BA H 0.0094 0.6111 0.4349 0.041 Uiso 1 1 calc R . .
C3B C 0.09764(16) 0.57469(13) 0.4200(4) 0.0358(10) Uani 1 1 d . . .
H3BA H 0.1033 0.5926 0.3403 0.043 Uiso 1 1 calc R . .
H3BB H 0.0706 0.5512 0.3925 0.043 Uiso 1 1 calc R . .
C4B C 0.14780(15) 0.55203(13) 0.4798(4) 0.0321(10) Uani 1 1 d . . .
H4BA H 0.1406 0.5264 0.5385 0.039 Uiso 1 1 calc R . .
H4BB H 0.1667 0.5399 0.4087 0.039 Uiso 1 1 calc R . .
C5B C 0.22732(17) 0.59397(13) 0.5508(3) 0.0336(10) Uani 1 1 d . . .
H5BA H 0.2455 0.5747 0.4971 0.040 Uiso 1 1 calc R . .
C6B C 0.25495(16) 0.63192(14) 0.6285(4) 0.0379(10) Uani 1 1 d . A .
H6BA H 0.2579 0.6588 0.5706 0.045 Uiso 1 1 calc R . .
H6BB H 0.2906 0.6222 0.6676 0.045 Uiso 1 1 calc R . .
C7B C 0.0867(2) 0.6535(2) 1.0128(4) 0.0777(18) Uani 1 1 d . . .
H7BA H 0.0718 0.6402 1.0877 0.117 Uiso 1 1 calc R . .
H7BB H 0.0927 0.6864 1.0286 0.117 Uiso 1 1 calc R . .
H7BC H 0.1201 0.6385 1.0046 0.117 Uiso 1 1 calc R . .
C8B C 0.04878(19) 0.64669(17) 0.8840(4) 0.0547(13) Uani 1 1 d . . .
H8BA H 0.0159 0.6633 0.8916 0.066 Uiso 1 1 calc R . .
H8BB H 0.0403 0.6137 0.8736 0.066 Uiso 1 1 calc R . .
C9B C 0.07881(19) 0.72865(15) 0.7548(5) 0.0576(14) Uani 1 1 d . . .
H9BA H 0.1064 0.7355 0.8305 0.069 Uiso 1 1 calc R . .
H9BB H 0.0903 0.7418 0.6737 0.069 Uiso 1 1 calc R . .
C10B C 0.0285(2) 0.75308(17) 0.7794(6) 0.0751(17) Uani 1 1 d . . .
H10D H 0.0351 0.7861 0.7888 0.113 Uiso 1 1 calc R . .
H10E H 0.0172 0.7412 0.8612 0.113 Uiso 1 1 calc R . .
H10F H 0.0011 0.7476 0.7039 0.113 Uiso 1 1 calc R . .
C11B C 0.24739(18) 0.61232(15) 0.9027(4) 0.0456(12) Uani 1 1 d . A .
H11C H 0.2815 0.6266 0.9358 0.055 Uiso 1 1 calc R . .
H11D H 0.2256 0.6139 0.9755 0.055 Uiso 1 1 calc R . .
C12B C 0.25663(18) 0.56200(15) 0.8726(4) 0.0463(12) Uani 1 1 d . . .
H12D H 0.2743 0.5469 0.9530 0.070 Uiso 1 1 calc R . .
H12E H 0.2785 0.5598 0.8013 0.070 Uiso 1 1 calc R . .
H12F H 0.2230 0.5469 0.8442 0.070 Uiso 1 1 calc R . .
C13B C 0.2305(2) 0.70515(16) 0.8120(5) 0.0735(18) Uani 1 1 d D A 1
H13C H 0.2648 0.7132 0.7856 0.088 Uiso 0.630(7) 1 calc PR B 1
H13D H 0.2040 0.7253 0.7610 0.088 Uiso 0.630(7) 1 calc PR B 1
C14B C 0.2321(5) 0.7151(4) 0.9451(8) 0.045(4) Uiso 0.370(7) 1 d PD A 1
H14D H 0.2474 0.7456 0.9634 0.068 Uiso 0.370(7) 1 calc PR B 1
H14E H 0.2536 0.6922 0.9984 0.068 Uiso 0.370(7) 1 calc PR B 1
H14F H 0.1966 0.7146 0.9684 0.068 Uiso 0.370(7) 1 calc PR B 1
H13E H 0.2127 0.7247 0.7397 0.088 Uiso 0.370(7) 1 calc PR B 2
H13F H 0.2127 0.7107 0.8909 0.088 Uiso 0.370(7) 1 calc PR B 2
C14C C 0.2802(3) 0.7225(3) 0.8431(8) 0.072(3) Uiso 0.630(7) 1 d PD A 2
H14G H 0.2786 0.7523 0.8867 0.109 Uiso 0.630(7) 1 calc PR B 2
H14H H 0.2960 0.7262 0.7612 0.109 Uiso 0.630(7) 1 calc PR B 2
H14I H 0.3014 0.7013 0.9034 0.109 Uiso 0.630(7) 1 calc PR B 2
C15B C 0.12871(16) 0.58330(14) 0.7722(4) 0.0338(10) Uani 1 1 d . . .
P1B P 0.07460(5) 0.66677(4) 0.73461(10) 0.0379(3) Uani 1 1 d . . .
P2B P 0.21561(4) 0.64618(4) 0.76148(10) 0.0350(3) Uani 1 1 d . . .
B1A B 0.13307(18) 0.40376(14) 0.4395(4) 0.0281(10) Uani 1 1 d . . .
C21A C 0.19437(16) 0.41935(12) 0.4733(4) 0.0311(10) Uani 1 1 d . . .
C22A C 0.23093(17) 0.40802(14) 0.3879(4) 0.0389(10) Uani 1 1 d . . .
H22A H 0.2201 0.3886 0.3139 0.047 Uiso 1 1 calc R . .
C23A C 0.28193(19) 0.42398(16) 0.4069(4) 0.0500(12) Uani 1 1 d . . .
H23A H 0.3048 0.4159 0.3451 0.060 Uiso 1 1 calc R . .
C24A C 0.29993(19) 0.45138(15) 0.5142(5) 0.0497(13) Uani 1 1 d . . .
H24A H 0.3350 0.4621 0.5278 0.060 Uiso 1 1 calc R . .
C25A C 0.26511(19) 0.46299(14) 0.6028(5) 0.0469(12) Uani 1 1 d . . .
H25A H 0.2764 0.4819 0.6777 0.056 Uiso 1 1 calc R . .
C26A C 0.21417(17) 0.44703(13) 0.5815(4) 0.0366(10) Uani 1 1 d . . .
H26A H 0.1914 0.4553 0.6436 0.044 Uiso 1 1 calc R . .
C31A C 0.12977(15) 0.35624(12) 0.3488(4) 0.0296(9) Uani 1 1 d . . .
C32A C 0.15785(16) 0.31681(13) 0.3934(4) 0.0363(10) Uani 1 1 d . . .
H32A H 0.1787 0.3177 0.4785 0.044 Uiso 1 1 calc R . .
C33A C 0.15692(18) 0.27668(14) 0.3208(4) 0.0455(11) Uani 1 1 d . . .
H33A H 0.1756 0.2506 0.3578 0.055 Uiso 1 1 calc R . .
C34A C 0.12875(18) 0.27445(14) 0.1942(4) 0.0448(11) Uani 1 1 d . . .
H34A H 0.1287 0.2474 0.1423 0.054 Uiso 1 1 calc R . .
C35A C 0.10072(18) 0.31258(13) 0.1453(4) 0.0415(11) Uani 1 1 d . . .
H35A H 0.0809 0.3117 0.0589 0.050 Uiso 1 1 calc R . .
C36A C 0.10133(16) 0.35221(12) 0.2216(4) 0.0329(10) Uani 1 1 d . . .
H36A H 0.0814 0.3778 0.1853 0.039 Uiso 1 1 calc R . .
C41A C 0.10711(15) 0.39586(13) 0.5776(4) 0.0290(9) Uani 1 1 d . . .
C42A C 0.09611(15) 0.35289(13) 0.6282(4) 0.0313(9) Uani 1 1 d . . .
H42A H 0.1028 0.3265 0.5786 0.038 Uiso 1 1 calc R . .
C43A C 0.07570(17) 0.34680(14) 0.7479(4) 0.0399(11) Uani 1 1 d . . .
H43A H 0.0687 0.3168 0.7773 0.048 Uiso 1 1 calc R . .
C44A C 0.06570(16) 0.38424(15) 0.8231(4) 0.0404(11) Uani 1 1 d . . .
H44A H 0.0523 0.3804 0.9050 0.048 Uiso 1 1 calc R . .
C45A C 0.07548(17) 0.42740(14) 0.7775(4) 0.0404(11) Uani 1 1 d . . .
H45A H 0.0688 0.4536 0.8282 0.049 Uiso 1 1 calc R . .
C46A C 0.09520(16) 0.43267(13) 0.6568(4) 0.0346(10) Uani 1 1 d . . .
H46A H 0.1008 0.4629 0.6268 0.042 Uiso 1 1 calc R . .
CC51 C 0.10050(16) 0.44366(12) 0.3459(3) 0.0291(9) Uani 1 1 d . . .
C52A C 0.04809(17) 0.45312(13) 0.3475(4) 0.0388(11) Uani 1 1 d . . .
H52A H 0.0313 0.4395 0.4154 0.047 Uiso 1 1 calc R . .
C53A C 0.01855(18) 0.48147(13) 0.2551(4) 0.0433(11) Uani 1 1 d . . .
H53A H -0.0176 0.4863 0.2593 0.052 Uiso 1 1 calc R . .
C54A C 0.0423(2) 0.50245(13) 0.1579(4) 0.0447(12) Uani 1 1 d . . .
H54A H 0.0227 0.5221 0.0948 0.054 Uiso 1 1 calc R . .
C55A C 0.0944(2) 0.49487(13) 0.1522(4) 0.0400(11) Uani 1 1 d . . .
H55A H 0.1108 0.5093 0.0852 0.048 Uiso 1 1 calc R . .
C56A C 0.12317(17) 0.46598(12) 0.2446(4) 0.0352(10) Uani 1 1 d . . .
H56A H 0.1592 0.4612 0.2391 0.042 Uiso 1 1 calc R . .
B2B B 0.38022(19) 0.61373(14) 0.3557(4) 0.0279(10) Uani 1 1 d . . .
C21B C 0.31935(16) 0.60193(13) 0.2989(3) 0.0289(9) Uani 1 1 d . . .
C22B C 0.28063(17) 0.63556(14) 0.2877(3) 0.0342(10) Uani 1 1 d . . .
H22B H 0.2907 0.6662 0.3095 0.041 Uiso 1 1 calc R . .
C23B C 0.22789(17) 0.62642(16) 0.2462(3) 0.0402(11) Uani 1 1 d . . .
H23B H 0.2029 0.6505 0.2401 0.048 Uiso 1 1 calc R . .
C24B C 0.21203(19) 0.58183(17) 0.2139(4) 0.0458(12) Uani 1 1 d . . .
H24B H 0.1763 0.5751 0.1843 0.055 Uiso 1 1 calc R . .
C25B C 0.24903(19) 0.54752(16) 0.2254(4) 0.0430(12) Uani 1 1 d . . .
H25B H 0.2387 0.5168 0.2047 0.052 Uiso 1 1 calc R . .
C26B C 0.30107(17) 0.55752(14) 0.2670(3) 0.0351(10) Uani 1 1 d . . .
H26B H 0.3257 0.5331 0.2742 0.042 Uiso 1 1 calc R . .
C31B C 0.42211(16) 0.57708(11) 0.3067(3) 0.0266(9) Uani 1 1 d . . .
C32B C 0.46607(16) 0.55993(12) 0.3864(4) 0.0313(9) Uani 1 1 d . . .
H32B H 0.4702 0.5658 0.4795 0.038 Uiso 1 1 calc R . .
C33B C 0.50438(17) 0.53433(12) 0.3350(4) 0.0370(10) Uani 1 1 d . . .
H33B H 0.5334 0.5225 0.3932 0.044 Uiso 1 1 calc R . .
C34B C 0.50012(18) 0.52622(13) 0.1999(4) 0.0405(11) Uani 1 1 d . . .
H34B H 0.5266 0.5096 0.1641 0.049 Uiso 1 1 calc R . .
C35B C 0.45712(18) 0.54241(13) 0.1178(4) 0.0383(11) Uani 1 1 d . . .
H35B H 0.4538 0.5370 0.0245 0.046 Uiso 1 1 calc R . .
C36B C 0.41886(16) 0.56640(12) 0.1697(4) 0.0313(9) Uani 1 1 d . . .
H36B H 0.3890 0.5762 0.1110 0.038 Uiso 1 1 calc R . .
C41B C 0.38380(14) 0.61425(12) 0.5201(3) 0.0263(9) Uani 1 1 d . . .
C42B C 0.38257(16) 0.57301(13) 0.5910(4) 0.0331(10) Uani 1 1 d . . .
H42B H 0.3803 0.5450 0.5426 0.040 Uiso 1 1 calc R . .
C43B C 0.38456(16) 0.57136(15) 0.7286(4) 0.0406(11) Uani 1 1 d . . .
H43B H 0.3835 0.5427 0.7727 0.049 Uiso 1 1 calc R . .
C44B C 0.38811(15) 0.61163(15) 0.8013(4) 0.0383(11) Uani 1 1 d . . .
H44B H 0.3903 0.6108 0.8956 0.046 Uiso 1 1 calc R . .
C45B C 0.38847(16) 0.65296(15) 0.7356(4) 0.0384(11) Uani 1 1 d . . .
H45B H 0.3907 0.6808 0.7846 0.046 Uiso 1 1 calc R . .
C46B C 0.38552(14) 0.65381(13) 0.5967(3) 0.0276(9) Uani 1 1 d . . .
H46B H 0.3847 0.6826 0.5529 0.033 Uiso 1 1 calc R . .
C51B C 0.39981(15) 0.66228(12) 0.2959(3) 0.0252(9) Uani 1 1 d . . .
C52B C 0.37976(16) 0.67821(12) 0.1672(3) 0.0287(9) Uani 1 1 d . . .
H52B H 0.3497 0.6638 0.1202 0.034 Uiso 1 1 calc R . .
C53B C 0.40269(17) 0.71430(13) 0.1070(4) 0.0353(10) Uani 1 1 d . . .
H53B H 0.3883 0.7239 0.0199 0.042 Uiso 1 1 calc R . .
C54B C 0.44598(17) 0.73618(12) 0.1725(4) 0.0363(10) Uani 1 1 d . . .
H54B H 0.4616 0.7608 0.1309 0.044 Uiso 1 1 calc R . .
C55B C 0.46675(16) 0.72220(12) 0.2994(4) 0.0304(9) Uani 1 1 d . . .
H55B H 0.4967 0.7370 0.3458 0.036 Uiso 1 1 calc R . .
C56B C 0.44327(15) 0.68612(12) 0.3584(3) 0.0274(9) Uani 1 1 d . . .
H56B H 0.4576 0.6772 0.4461 0.033 Uiso 1 1 calc R . .

loop_
_atom_site_aniso_label
_atom_site_aniso_U_11
_atom_site_aniso_U_22
_atom_site_aniso_U_33
_atom_site_aniso_U_23
_atom_site_aniso_U_13
_atom_site_aniso_U_12
Fe1A 0.0243(3) 0.0243(3) 0.0246(3) -0.0005(2) 0.0016(2) -0.0013(2)
Br1A 0.0419(3) 0.0250(2) 0.0352(2) -0.00123(17) 0.00156(18) -0.00147(19)
O1A 0.047(2) 0.0264(16) 0.0468(17) 0.0036(13) -0.0002(14) -0.0010(14)
N1A 0.034(2) 0.0281(18) 0.0231(16) -0.0028(13) -0.0012(15) -0.0018(15)
N2A 0.032(2) 0.0255(17) 0.0272(16) -0.0022(13) 0.0074(15) -0.0050(15)
C1A 0.027(3) 0.045(3) 0.037(2) 0.0048(19) -0.0068(19) -0.005(2)
C2A 0.037(3) 0.037(2) 0.026(2) 0.0001(18) -0.0073(19) -0.006(2)
C3A 0.044(3) 0.046(3) 0.025(2) -0.0052(19) 0.0054(19) -0.001(2)
C4A 0.035(3) 0.046(3) 0.025(2) 0.0008(18) 0.0063(18) 0.000(2)
C5A 0.028(3) 0.026(2) 0.034(2) -0.0046(17) 0.0073(18) -0.0073(18)
C6A 0.024(2) 0.032(2) 0.030(2) -0.0026(17) 0.0042(16) -0.0038(18)
C7A 0.029(3) 0.053(3) 0.048(3) -0.005(2) 0.006(2) 0.000(2)
C8A 0.036(3) 0.090(4) 0.063(3) -0.003(3) 0.011(2) 0.008(3)
C9A 0.034(3) 0.048(3) 0.045(3) 0.012(2) 0.001(2) -0.011(2)
C10A 0.043(3) 0.072(3) 0.055(3) 0.033(3) -0.001(2) -0.010(3)
C11A 0.027(2) 0.029(2) 0.032(2) -0.0018(17) 0.0064(17) -0.0037(18)
C12A 0.030(3) 0.030(2) 0.045(2) -0.0056(18) 0.0123(19) -0.0014(19)
C13A 0.025(2) 0.033(2) 0.026(2) 0.0011(17) 0.0025(16) 0.0003(18)
C14A 0.032(3) 0.047(2) 0.026(2) 0.0049(18) 0.0011(17) 0.004(2)
C15A 0.025(2) 0.034(2) 0.028(2) -0.0014(18) -0.0013(17) -0.0016(19)
P1A 0.0241(6) 0.0341(6) 0.0310(5) 0.0036(4) 0.0004(4) -0.0029(5)
P2A 0.0225(6) 0.0259(5) 0.0248(5) -0.0014(4) 0.0018(4) -0.0008(4)
Fe1B 0.0264(4) 0.0309(3) 0.0268(3) -0.0028(2) 0.0022(2) -0.0009(3)
Br1B 0.0471(3) 0.0362(2) 0.0474(3) 0.00620(19) 0.0018(2) 0.0016(2)
O1B 0.046(2) 0.059(2) 0.0471(18) 0.0125(16) 0.0134(15) -0.0009(17)
N1B 0.026(2) 0.0359(19) 0.0275(17) -0.0021(14) -0.0003(14) -0.0023(16)
N2B 0.028(2) 0.0313(18) 0.0237(16) 0.0019(14) 0.0021(14) -0.0059(15)
C1B 0.027(3) 0.044(3) 0.044(2) 0.001(2) 0.0014(19) 0.003(2)
C2B 0.029(3) 0.042(2) 0.029(2) 0.0003(18) 0.0004(18) -0.003(2)
C3B 0.034(3) 0.042(2) 0.031(2) -0.0125(18) 0.0037(18) -0.009(2)
C4B 0.032(3) 0.032(2) 0.033(2) -0.0029(17) 0.0067(18) -0.0054(19)
C5B 0.038(3) 0.044(2) 0.0190(19) 0.0073(17) 0.0043(18) 0.002(2)
C6B 0.025(3) 0.056(3) 0.031(2) 0.0055(19) -0.0011(18) -0.010(2)
C7B 0.066(4) 0.130(5) 0.037(3) -0.011(3) 0.004(3) 0.032(4)
C8B 0.050(3) 0.074(3) 0.043(3) -0.003(2) 0.016(2) 0.019(3)
C9B 0.045(3) 0.053(3) 0.073(3) -0.019(3) 0.003(3) 0.011(3)
C10B 0.057(4) 0.058(3) 0.109(4) -0.032(3) 0.009(3) 0.022(3)
C11B 0.044(3) 0.064(3) 0.027(2) 0.001(2) -0.0005(19) -0.001(2)
C12B 0.041(3) 0.064(3) 0.033(2) 0.010(2) 0.003(2) 0.005(2)
C13B 0.092(5) 0.054(3) 0.067(4) -0.010(3) -0.017(3) -0.033(3)
C13C 0.092(5) 0.054(3) 0.067(4) -0.010(3) -0.017(3) -0.033(3)
C15B 0.030(3) 0.045(3) 0.028(2) -0.006(2) 0.0063(18) -0.003(2)
P1B 0.0321(7) 0.0438(7) 0.0373(6) -0.0087(5) 0.0035(5) 0.0060(5)
P2B 0.0334(7) 0.0397(6) 0.0302(6) -0.0033(5) -0.0011(5) -0.0074(5)
B1A 0.028(3) 0.024(2) 0.031(2) 0.0020(19) 0.001(2) -0.001(2)
C21A 0.031(3) 0.024(2) 0.037(2) 0.0065(17) -0.0005(19) 0.0027(18)
C22A 0.030(3) 0.048(3) 0.038(2) 0.003(2) 0.003(2) -0.005(2)
C23A 0.036(3) 0.061(3) 0.053(3) 0.012(2) 0.009(2) -0.003(2)
C24A 0.027(3) 0.045(3) 0.072(3) 0.020(2) -0.010(2) -0.007(2)
C25A 0.041(3) 0.031(2) 0.063(3) 0.000(2) -0.015(2) -0.002(2)
C26A 0.031(3) 0.031(2) 0.046(2) 0.0000(19) 0.001(2) 0.003(2)
C31A 0.024(2) 0.027(2) 0.038(2) 0.0048(17) 0.0041(18) -0.0009(18)
C32A 0.023(3) 0.039(2) 0.046(2) 0.001(2) 0.0010(19) 0.0008(19)
C33A 0.043(3) 0.032(2) 0.062(3) 0.007(2) 0.009(2) 0.007(2)
C34A 0.050(3) 0.028(2) 0.060(3) -0.007(2) 0.021(2) 0.002(2)
C35A 0.049(3) 0.038(3) 0.038(2) -0.007(2) 0.009(2) -0.007(2)
C36A 0.036(3) 0.027(2) 0.037(2) 0.0025(18) 0.0080(19) 0.0040(19)
C41A 0.022(2) 0.030(2) 0.033(2) 0.0057(17) -0.0024(17) 0.0017(18)
C42A 0.026(2) 0.034(2) 0.034(2) 0.0040(18) 0.0020(17) 0.0011(19)
C43A 0.034(3) 0.040(3) 0.044(3) 0.010(2) 0.001(2) -0.001(2)
C44A 0.033(3) 0.052(3) 0.036(2) 0.014(2) 0.0052(19) 0.009(2)
C45A 0.044(3) 0.043(3) 0.035(2) 0.005(2) 0.011(2) 0.015(2)
C46A 0.037(3) 0.028(2) 0.039(2) 0.0067(18) 0.0036(19) 0.0052(19)
CC51 0.032(3) 0.025(2) 0.029(2) -0.0035(16) -0.0020(17) -0.0033(18)
C52A 0.034(3) 0.028(2) 0.053(3) 0.0025(19) -0.001(2) 0.000(2)
C53A 0.035(3) 0.030(2) 0.059(3) 0.001(2) -0.011(2) 0.004(2)
C54A 0.061(4) 0.027(2) 0.039(2) 0.0019(19) -0.021(2) 0.004(2)
C55A 0.065(4) 0.026(2) 0.028(2) 0.0020(18) 0.002(2) 0.000(2)
C56A 0.042(3) 0.028(2) 0.035(2) -0.0040(18) 0.0030(19) 0.002(2)
B2B 0.034(3) 0.023(2) 0.027(2) 0.0004(18) 0.004(2) -0.001(2)
C21B 0.032(3) 0.038(2) 0.0176(18) -0.0021(17) 0.0084(16) -0.004(2)
C22B 0.035(3) 0.046(3) 0.0212(19) 0.0043(18) 0.0045(17) -0.005(2)
C23B 0.037(3) 0.064(3) 0.020(2) 0.008(2) 0.0053(18) 0.003(2)
C24B 0.033(3) 0.077(4) 0.027(2) 0.007(2) 0.0039(19) -0.016(3)
C25B 0.051(3) 0.052(3) 0.027(2) -0.004(2) 0.008(2) -0.021(3)
C26B 0.039(3) 0.043(2) 0.024(2) 0.0001(18) 0.0058(18) -0.006(2)
C31B 0.033(3) 0.0185(19) 0.030(2) 0.0017(16) 0.0101(17) -0.0071(17)
C32B 0.030(3) 0.029(2) 0.036(2) -0.0026(18) 0.0069(19) 0.0005(19)
C33B 0.032(3) 0.024(2) 0.055(3) 0.0019(19) 0.007(2) 0.0011(19)
C34B 0.041(3) 0.027(2) 0.058(3) -0.009(2) 0.024(2) 0.000(2)
C35B 0.053(3) 0.029(2) 0.036(2) -0.0052(19) 0.017(2) -0.006(2)
C36B 0.035(3) 0.026(2) 0.035(2) 0.0006(17) 0.0146(19) -0.0022(19)
C41B 0.016(2) 0.029(2) 0.033(2) 0.0023(17) 0.0029(16) -0.0008(17)
C42B 0.032(3) 0.037(2) 0.032(2) 0.0020(18) 0.0084(18) 0.0002(19)
C43B 0.030(3) 0.052(3) 0.040(2) 0.021(2) 0.0062(19) 0.005(2)
C44B 0.024(3) 0.069(3) 0.023(2) 0.005(2) 0.0042(17) -0.003(2)
C45B 0.026(3) 0.052(3) 0.038(2) -0.013(2) 0.0058(18) -0.009(2)
C46B 0.022(2) 0.033(2) 0.028(2) -0.0014(17) 0.0052(16) -0.0045(17)
C51B 0.024(2) 0.026(2) 0.027(2) -0.0024(16) 0.0087(16) 0.0028(17)
C52B 0.033(3) 0.026(2) 0.027(2) 0.0009(16) 0.0034(17) -0.0003(18)
C53B 0.043(3) 0.032(2) 0.031(2) 0.0046(18) 0.0071(19) 0.007(2)
C54B 0.049(3) 0.021(2) 0.042(2) 0.0035(18) 0.017(2) 0.001(2)
C55B 0.032(3) 0.022(2) 0.038(2) -0.0020(17) 0.0089(18) -0.0050(18)
C56B 0.028(2) 0.032(2) 0.0223(19) -0.0046(16) 0.0040(16) 0.0012(18)

loop_
_atom_type_symbol
_atom_type_description
_atom_type_scat_dispersion_real
_atom_type_scat_dispersion_imag
_atom_type_scat_source
C C 0.0033 0.0016 'International Tables Vol C Tables 4.2.6.8 and 6.1.1.4'
H H 0.0000 0.0000 'International Tables Vol C Tables 4.2.6.8 and 6.1.1.4'
N N 0.0061 0.0033 'International Tables Vol C Tables 4.2.6.8 and 6.1.1.4'
O O 0.0106 0.0060 'International Tables Vol C Tables 4.2.6.8 and 6.1.1.4'
P P 0.1023 0.0942 'International Tables Vol C Tables 4.2.6.8 and 6.1.1.4'
Fe Fe 0.3463 0.8444 'International Tables Vol C Tables 4.2.6.8 and 6.1.1.4'
Br Br -0.2901 2.4595 'International Tables Vol C Tables 4.2.6.8 and 6.1.1.4'
B B 0.0013 0.0007 'International Tables Vol C Tables 4.2.6.8 and 6.1.1.4'

loop_
_geom_angle_atom_site_label_1
_geom_angle_atom_site_label_2
_geom_angle_atom_site_label_3
_geom_angle
_geom_angle_site_symmetry_1
_geom_angle_site_symmetry_3
_geom_angle_publ_flag
C15A Fe1A N2A 91.03(16) . . ?
C15A Fe1A N1A 96.34(14) . . ?
N2A Fe1A N1A 82.43(13) . . ?
C15A Fe1A P2A 90.04(12) . . ?
N2A Fe1A P2A 82.76(9) . . ?
N1A Fe1A P2A 163.97(11) . . ?
C15A Fe1A P1A 89.97(14) . . ?
N2A Fe1A P1A 166.55(9) . . ?
N1A Fe1A P1A 84.12(11) . . ?
P2A Fe1A P1A 110.66(4) . . ?
C15A Fe1A Br1A 177.04(12) . . ?
N2A Fe1A Br1A 88.66(9) . . ?
N1A Fe1A Br1A 86.54(9) . . ?
P2A Fe1A Br1A 87.00(3) . . ?
P1A Fe1A Br1A 91.01(3) . . ?
C2A N1A C3A 121.9(3) . . ?
C2A N1A Fe1A 124.3(3) . . ?
C3A N1A Fe1A 113.8(3) . . ?
C5A N2A C4A 122.1(3) . . ?
C5A N2A Fe1A 125.1(3) . . ?
C4A N2A Fe1A 112.8(2) . . ?
C2A C1A P1A 109.3(3) . . ?
N1A C2A C1A 120.9(3) . . ?
N1A C3A C4A 107.6(3) . . ?
N2A C4A C3A 105.8(3) . . ?
N2A C5A C6A 118.6(4) . . ?
C5A C6A P2A 108.2(3) . . ?
C8A C7A P1A 116.2(3) . . ?
C10A C9A P1A 115.8(3) . . ?
C12A C11A P2A 114.4(3) . . ?
C14A C13A P2A 115.3(3) . . ?
O1A C15A Fe1A 177.4(3) . . ?
C7A P1A C9A 104.3(2) . . ?
C7A P1A C1A 103.73(19) . . ?
C9A P1A C1A 101.68(18) . . ?
C7A P1A Fe1A 118.40(15) . . ?
C9A P1A Fe1A 124.49(15) . . ?
C1A P1A Fe1A 100.75(14) . . ?
C13A P2A C11A 103.78(16) . . ?
C13A P2A C6A 106.00(17) . . ?
C11A P2A C6A 101.89(17) . . ?
C13A P2A Fe1A 122.86(12) . . ?
C11A P2A Fe1A 119.62(13) . . ?
C6A P2A Fe1A 99.72(11) . . ?
C15B Fe1B N2B 93.78(15) . . ?
C15B Fe1B N1B 95.66(15) . . ?
N2B Fe1B N1B 82.60(13) . . ?
C15B Fe1B P1B 89.41(14) . . ?
N2B Fe1B P1B 166.86(10) . . ?
N1B Fe1B P1B 84.40(10) . . ?
C15B Fe1B P2B 93.79(13) . . ?
N2B Fe1B P2B 81.96(10) . . ?
N1B Fe1B P2B 162.38(11) . . ?
P1B Fe1B P2B 110.57(5) . . ?
C15B Fe1B Br1B 177.14(14) . . ?
N2B Fe1B Br1B 89.08(9) . . ?
N1B Fe1B Br1B 84.61(9) . . ?
P1B Fe1B Br1B 87.78(4) . . ?
P2B Fe1B Br1B 86.69(3) . . ?
C2B N1B C3B 120.7(3) . . ?
C2B N1B Fe1B 124.6(3) . . ?
C3B N1B Fe1B 113.8(2) . . ?
C5B N2B C4B 123.1(3) . . ?
C5B N2B Fe1B 124.3(3) . . ?
C4B N2B Fe1B 112.4(3) . . ?
C2B C1B P1B 108.9(3) . . ?
N1B C2B C1B 120.5(3) . . ?
N1B C3B C4B 108.4(3) . . ?
N2B C4B C3B 106.3(3) . . ?
N2B C5B C6B 119.1(4) . . ?
C5B C6B P2B 106.4(3) . . ?
C7B C8B P1B 113.5(4) . . ?
C10B C9B P1B 116.2(4) . . ?
C12B C11B P2B 115.3(3) . . ?
C14B C13B P2B 116.8(6) . . ?
O1B C15B Fe1B 178.5(4) . . ?
C9B P1B C8B 104.3(2) . . ?
C9B P1B C1B 105.1(2) . . ?
C8B P1B C1B 103.1(2) . . ?
C9B P1B Fe1B 122.33(17) . . ?
C8B P1B Fe1B 118.77(16) . . ?
C1B P1B Fe1B 100.62(14) . . ?
C13B P2B C11B 103.7(2) . . ?
C13B P2B C6B 107.6(2) . . ?
C11B P2B C6B 102.5(2) . . ?
C13B P2B Fe1B 121.58(19) . . ?
C11B P2B Fe1B 120.12(15) . . ?
C6B P2B Fe1B 99.02(12) . . ?
C21A B1A C41A 111.0(3) . . ?
C21A B1A CC51 108.8(3) . . ?
C41A B1A CC51 110.5(3) . . ?
C21A B1A C31A 108.7(3) . . ?
C41A B1A C31A 110.9(3) . . ?
CC51 B1A C31A 106.8(3) . . ?
C26A C21A C22A 114.5(4) . . ?
C26A C21A B1A 124.1(4) . . ?
C22A C21A B1A 121.3(3) . . ?
C23A C22A C21A 122.9(4) . . ?
C24A C23A C22A 120.9(5) . . ?
C23A C24A C25A 118.1(4) . . ?
C26A C25A C24A 120.1(4) . . ?
C25A C26A C21A 123.4(4) . . ?
C36A C31A C32A 114.2(3) . . ?
C36A C31A B1A 124.2(3) . . ?
C32A C31A B1A 121.6(3) . . ?
C33A C32A C31A 123.7(4) . . ?
C32A C33A C34A 120.0(4) . . ?
C35A C34A C33A 118.4(4) . . ?
C34A C35A C36A 120.5(4) . . ?
C35A C36A C31A 123.2(4) . . ?
C42A C41A C46A 114.0(3) . . ?
C42A C41A B1A 124.3(3) . . ?
C46A C41A B1A 121.8(3) . . ?
C41A C42A C43A 123.5(4) . . ?
C44A C43A C42A 120.1(4) . . ?
C43A C44A C45A 118.9(4) . . ?
C44A C45A C46A 120.0(4) . . ?
C45A C46A C41A 123.6(4) . . ?
C52A CC51 C56A 115.1(4) . . ?
C52A CC51 B1A 123.5(4) . . ?
C56A CC51 B1A 120.8(4) . . ?
CC51 C52A C53A 123.6(4) . . ?
C54A C53A C52A 119.2(4) . . ?
C55A C54A C53A 119.8(4) . . ?
C54A C55A C56A 120.2(4) . . ?
C55A C56A CC51 122.1(4) . . ?
C21B B2B C31B 113.4(3) . . ?
C21B B2B C51B 112.4(3) . . ?
C31B B2B C51B 101.5(3) . . ?
C21B B2B C41B 105.7(3) . . ?
C31B B2B C41B 111.3(3) . . ?
C51B B2B C41B 112.7(3) . . ?
C22B C21B C26B 114.7(4) . . ?
C22B C21B B2B 121.6(3) . . ?
C26B C21B B2B 123.5(4) . . ?
C23B C22B C21B 123.3(4) . . ?
C24B C23B C22B 119.6(4) . . ?
C25B C24B C23B 118.9(4) . . ?
C24B C25B C26B 120.4(4) . . ?
C25B C26B C21B 123.2(4) . . ?
C32B C31B C36B 114.9(4) . . ?
C32B C31B B2B 125.2(3) . . ?
C36B C31B B2B 119.3(3) . . ?
C31B C32B C33B 122.6(4) . . ?
C34B C33B C32B 120.0(4) . . ?
C35B C34B C33B 119.1(4) . . ?
C34B C35B C36B 120.4(4) . . ?
C35B C36B C31B 122.8(4) . . ?
C46B C41B C42B 115.4(3) . . ?
C46B C41B B2B 124.3(3) . . ?
C42B C41B B2B 120.3(3) . . ?
C43B C42B C41B 122.9(4) . . ?
C44B C43B C42B 119.7(4) . . ?
C45B C44B C43B 119.4(3) . . ?
C44B C45B C46B 119.9(4) . . ?
C41B C46B C45B 122.7(4) . . ?
C56B C51B C52B 114.9(3) . . ?
C56B C51B B2B 122.1(3) . . ?
C52B C51B B2B 122.1(3) . . ?
C53B C52B C51B 122.1(4) . . ?
C54B C53B C52B 120.5(3) . . ?
C53B C54B C55B 119.6(4) . . ?
C54B C55B C56B 119.1(4) . . ?
C55B C56B C51B 123.7(3) . . ?

loop_
_geom_bond_atom_site_label_1
_geom_bond_atom_site_label_2
_geom_bond_distance
_geom_bond_site_symmetry_2
_geom_bond_publ_flag
Fe1A C15A 1.739(4) . ?
Fe1A N2A 1.963(3) . ?
Fe1A N1A 1.974(3) . ?
Fe1A P2A 2.2281(10) . ?
Fe1A P1A 2.2364(12) . ?
Fe1A Br1A 2.4877(6) . ?
O1A C15A 1.153(4) . ?
N1A C2A 1.269(5) . ?
N1A C3A 1.466(5) . ?
N2A C5A 1.278(5) . ?
N2A C4A 1.476(4) . ?
C1A C2A 1.479(6) . ?
C1A P1A 1.856(4) . ?
C3A C4A 1.523(5) . ?
C5A C6A 1.477(5) . ?
C6A P2A 1.853(4) . ?
C7A C8A 1.530(6) . ?
C7A P1A 1.818(4) . ?
C9A C10A 1.519(5) . ?
C9A P1A 1.824(4) . ?
C11A C12A 1.531(5) . ?
C11A P2A 1.824(3) . ?
C13A C14A 1.529(5) . ?
C13A P2A 1.818(3) . ?
Fe1B C15B 1.734(4) . ?
Fe1B N2B 1.951(3) . ?
Fe1B N1B 1.960(3) . ?
Fe1B P1B 2.2267(13) . ?
Fe1B P2B 2.2288(12) . ?
Fe1B Br1B 2.4964(7) . ?
O1B C15B 1.150(4) . ?
N1B C2B 1.262(5) . ?
N1B C3B 1.486(5) . ?
N2B C5B 1.270(5) . ?
N2B C4B 1.470(4) . ?
C1B C2B 1.493(5) . ?
C1B P1B 1.857(4) . ?
C3B C4B 1.504(5) . ?
C5B C6B 1.482(5) . ?
C6B P2B 1.845(4) . ?
C7B C8B 1.530(6) . ?
C8B P1B 1.834(4) . ?
C9B C10B 1.532(6) . ?
C9B P1B 1.820(4) . ?
C11B C12B 1.526(6) . ?
C11B P2B 1.835(4) . ?
C13B C14B 1.374(7) . ?
C13B P2B 1.822(5) . ?
B1A C21A 1.636(6) . ?
B1A C41A 1.651(6) . ?
B1A CC51 1.655(5) . ?
B1A C31A 1.660(5) . ?
C21A C26A 1.399(5) . ?
C21A C22A 1.407(6) . ?
C22A C23A 1.385(6) . ?
C23A C24A 1.377(6) . ?
C24A C25A 1.398(6) . ?
C25A C26A 1.383(6) . ?
C31A C36A 1.395(5) . ?
C31A C32A 1.401(5) . ?
C32A C33A 1.382(5) . ?
C33A C34A 1.383(6) . ?
C34A C35A 1.381(6) . ?
C35A C36A 1.390(5) . ?
C41A C42A 1.399(5) . ?
C41A C46A 1.401(5) . ?
C42A C43A 1.400(5) . ?
C43A C44A 1.377(6) . ?
C44A C45A 1.377(5) . ?
C45A C46A 1.398(5) . ?
CC51 C52A 1.384(6) . ?
CC51 C56A 1.410(5) . ?
C52A C53A 1.393(5) . ?
C53A C54A 1.376(6) . ?
C54A C55A 1.371(6) . ?
C55A C56A 1.394(5) . ?
B2B C21B 1.633(6) . ?
B2B C31B 1.647(6) . ?
B2B C51B 1.649(5) . ?
B2B C41B 1.654(5) . ?
C21B C22B 1.394(5) . ?
C21B C26B 1.402(5) . ?
C22B C23B 1.393(6) . ?
C23B C24B 1.390(6) . ?
C24B C25B 1.378(6) . ?
C25B C26B 1.381(6) . ?
C31B C32B 1.390(5) . ?
C31B C36B 1.413(5) . ?
C32B C33B 1.397(5) . ?
C33B C34B 1.377(5) . ?
C34B C35B 1.374(6) . ?
C35B C36B 1.375(5) . ?
C41B C46B 1.389(5) . ?
C41B C42B 1.404(5) . ?
C42B C43B 1.389(5) . ?
C43B C44B 1.383(5) . ?
C44B C45B 1.378(5) . ?
C45B C46B 1.399(5) . ?
C51B C56B 1.394(5) . ?
C51B C52B 1.412(5) . ?
C52B C53B 1.391(5) . ?
C53B C54B 1.374(5) . ?
C54B C55B 1.383(5) . ?
C55B C56B 1.391(5) . ?
